data_1548369
loop_
_publ_author_name
'Yuxiang Li'
'Zaixing Yang'
'Yanlong Wang'
'Zhuanling Bai'
'Tao Zheng'
'Xing Dai'
'Shengtang Liu'
'Daxiang Gui'
'Wei Liu'
'Meng Chen'
'Lanhua Chen'
'Juan Diwu'
'Lingyan Zhu'
'Ruhong Zhou'
'Zhifang Chai'
'Thomas E. Albrecht-Schmitt'
'Shuao Wang'

_publ_section_title
;
 A mesoporous cationic thorium-organic framework that rapidly traps
 anionic persistent organic pollutants
;
_journal_name_full 'Nature Communications'
_journal_page_first 1354
_journal_paper_doi 10.1038/s41467-017-01208-w
_journal_volume 8
_journal_year 2017
_chemical_formula_moiety 'C15 H7 O7.59 Th'
_chemical_formula_sum 'C15 H7 O7.59 Th'
_chemical_formula_weight 540.74
_chemical_name_common ' [Th3(bptc)3(O)(H2O)3.78][(Cl)(C5H14N3Cl)(H2O)8]'
_space_group_crystal_system hexagonal
_space_group_IT_number 176
_space_group_name_Hall '-P 6c'
_space_group_name_H-M_alt 'P 63/m'
_symmetry_space_group_name_Hall '-P 6c'
_symmetry_space_group_name_H-M 'P 63/m'
_atom_sites_solution_hydrogens mixed
_cell_angle_alpha 90
_cell_angle_beta 90
_cell_angle_gamma 120
_cell_formula_units_Z 6
_cell_length_a 26.009(4)
_cell_length_b 26.009(4)
_cell_length_c 9.8065(17)
_cell_measurement_reflns_used 9554
_cell_measurement_temperature 173(2)
_cell_measurement_theta_max 26.33
_cell_measurement_theta_min 2.39
_cell_volume 5745.0(16)
_computing_cell_refinement APEX3
_computing_data_collection APEX3
_computing_data_reduction SAINT
_computing_molecular_graphics 'SHELXL-2016/6 (Sheldrick, 2016)'
_computing_publication_material 'SHELXL-2016/6 (Sheldrick, 2016)'
_computing_structure_refinement 'SHELXL-2016/6 (Sheldrick, 2016)'
_computing_structure_solution 'SHELXL-2016/6 (Sheldrick, 2016)'
_diffrn_ambient_temperature 173(2)
_diffrn_measured_fraction_theta_full 0.987
_diffrn_measured_fraction_theta_max 0.989
_diffrn_measurement_device_type 'Bruker APEX-II CCD'
_diffrn_measurement_method '\f and \w scans'
_diffrn_radiation_type MoK\a
_diffrn_radiation_wavelength 0.71073
_diffrn_reflns_av_R_equivalents 0.1141
_diffrn_reflns_av_unetI/netI 0.0422
_diffrn_reflns_Laue_measured_fraction_full 0.987
_diffrn_reflns_Laue_measured_fraction_max 0.989
_diffrn_reflns_limit_h_max 32
_diffrn_reflns_limit_h_min -32
_diffrn_reflns_limit_k_max 32
_diffrn_reflns_limit_k_min -32
_diffrn_reflns_limit_l_max 12
_diffrn_reflns_limit_l_min -12
_diffrn_reflns_number 71122
_diffrn_reflns_point_group_measured_fraction_full 0.987
_diffrn_reflns_point_group_measured_fraction_max 0.989
_diffrn_reflns_theta_full 25.242
_diffrn_reflns_theta_max 26.394
_diffrn_reflns_theta_min 2.392
_exptl_absorpt_coefficient_mu 3.908
_exptl_absorpt_correction_T_max 0.925
_exptl_absorpt_correction_T_min 0.910
_exptl_absorpt_correction_type multi-scan
_exptl_absorpt_process_details 'Bruker, SADABS'
_exptl_crystal_colour colorless
_exptl_crystal_density_diffrn 0.938
_exptl_crystal_description rod-like
_exptl_crystal_F_000 1486.5
_exptl_crystal_size_max 0.080
_exptl_crystal_size_mid 0.020
_exptl_crystal_size_min 0.020
_refine_diff_density_max 4.250
_refine_diff_density_min -5.300
_refine_diff_density_rms 0.308
_refine_ls_extinction_coef .
_refine_ls_extinction_method none
_refine_ls_goodness_of_fit_ref 1.103
_refine_ls_hydrogen_treatment constr
_refine_ls_matrix_type full
_refine_ls_number_parameters 151
_refine_ls_number_reflns 4060
_refine_ls_number_restraints 219
_refine_ls_restrained_S_all 1.086
_refine_ls_R_factor_all 0.0777
_refine_ls_R_factor_gt 0.0764
_refine_ls_shift/su_max 0.001
_refine_ls_shift/su_mean 0.000
_refine_ls_structure_factor_coef Fsqd
_refine_ls_weighting_details 'w=1/[\s^2^(Fo^2^)+(0.1018P)^2^+142.1630P] where P=(Fo^2^+2Fc^2^)/3'
_refine_ls_weighting_scheme calc
_refine_ls_wR_factor_gt 0.1895
_refine_ls_wR_factor_ref 0.1903
_reflns_Friedel_coverage 0.000
_reflns_Friedel_fraction_full .
_reflns_Friedel_fraction_max .
_reflns_number_gt 3970
_reflns_number_total 4176
_reflns_threshold_expression 'I > 2\s(I)'
_cod_data_source_file ncomms1354-2017.cif
_cod_data_source_block SCU8
_cod_original_cell_volume 5745(2)
_cod_database_code 1548369
_shelx_space_group_comment
;
The symmetry employed for this shelxl refinement is uniquely defined
by the following loop, which should always be used as a source of
symmetry information in preference to the above space-group names.
They are only intended as comments.
;
_shelx_estimated_absorpt_t_min 0.745
_shelx_estimated_absorpt_t_max 0.926

loop_
_space_group_symop_operation_xyz
'x, y, z'
'-y, x-y, z'
'-x+y, -x, z'
'-x, -y, z+1/2'
'y, -x+y, z+1/2'
'x-y, x, z+1/2'
'-x, -y, -z'
'y, -x+y, -z'
'x-y, x, -z'
'x, y, -z-1/2'
'-y, x-y, -z-1/2'
'-x+y, -x, -z-1/2'

loop_
_atom_site_label
_atom_site_type_symbol
_atom_site_fract_x
_atom_site_fract_y
_atom_site_fract_z
_atom_site_U_iso_or_equiv
_atom_site_adp_type
_atom_site_occupancy
_atom_site_site_symmetry_order
_atom_site_calc_flag
_atom_site_refinement_flags_posn
_atom_site_refinement_flags_adp
_atom_site_refinement_flags_occupancy
_atom_site_disorder_assembly
_atom_site_disorder_group
Th1 Th 0.58645(2) 0.24050(2) 0.750000 0.0122(2) Uani 1 2 d S T P . .
O1 O 0.5717(4) 0.3307(6) 0.6147(10) 0.036(2) Uani 1 1 d . U . . .
O2 O 0.5822(4) 0.2626(4) 0.5056(10) 0.032(2) Uani 1 1 d . U . . .
O3 O 0.4244(9) 0.5645(8) 0.172(2) 0.035(5) Uani 0.5 1 d D U P . .
O4 O 0.3866(9) 0.5259(8) 0.3666(17) 0.030(4) Uani 0.5 1 d D U P . .
O5 O 0.666667 0.333333 0.750000 0.038(3) Uani 1 6 d S TU P A .
O6 O 0.4637(9) 0.2020(9) 0.750000 0.038(3) Uani 0.74(2) 2 d S TU P A 1
O7 O 0.4764(18) 0.1778(18) 0.638(5) 0.038(3) Uani 0.26(2) 1 d . U P A 2
C1 C 0.5722(5) 0.3055(6) 0.5069(13) 0.028(3) Uani 1 1 d . U . . .
C2 C 0.5582(5) 0.3258(5) 0.3717(12) 0.017(2) Uani 1 1 d . U . . .
C3 C 0.5703(6) 0.3062(7) 0.250000 0.011(3) Uani 1 2 d S TU P . .
H3 H 0.586195 0.280294 0.250002 0.014 Uiso 1 2 calc R U P . .
C4 C 0.5381(5) 0.3647(5) 0.3695(12) 0.020(2) Uani 1 1 d . U . . .
H4 H 0.532972 0.380042 0.453127 0.024 Uiso 1 1 calc R U . . .
C5 C 0.5251(9) 0.3825(9) 0.250000 0.029(4) Uani 1 2 d S TU P . .
C6 C 0.4948(9) 0.4214(9) 0.227(3) 0.022(4) Uani 0.5 1 d . U P . .
C7 C 0.5097(12) 0.4633(12) 0.331(3) 0.029(5) Uani 0.5 1 d D U P . .
H7A H 0.536489 0.466062 0.405637 0.034 Uiso 0.5 1 d DR U P . .
C8 C 0.4828(12) 0.4989(12) 0.327(3) 0.029(5) Uani 0.5 1 d D U P . .
H8A H 0.494066 0.530883 0.391764 0.035 Uiso 0.5 1 d DR U P . .
C9 C 0.4413(11) 0.4885(10) 0.223(3) 0.028(5) Uani 0.5 1 d . U P . .
C10 C 0.4270(11) 0.4453(11) 0.130(3) 0.024(4) Uani 0.5 1 d D U P . .
H10A H 0.398775 0.438790 0.061196 0.029 Uiso 0.5 1 d DR U P . .
C11 C 0.4526(10) 0.4110(11) 0.132(2) 0.018(4) Uani 0.5 1 d D U P . .
H11A H 0.440838 0.379637 0.067951 0.021 Uiso 0.5 1 d DR U P . .
C12 C 0.4124(11) 0.5246(10) 0.250000 0.044(5) Uani 1 2 d DS TU P . .

loop_
_atom_site_aniso_label
_atom_site_aniso_U_11
_atom_site_aniso_U_22
_atom_site_aniso_U_33
_atom_site_aniso_U_23
_atom_site_aniso_U_13
_atom_site_aniso_U_12
Th1 0.0170(3) 0.0132(3) 0.0033(3) 0.000 0.000 0.0052(2)
O1 0.028(4) 0.073(6) 0.011(4) -0.014(4) -0.002(3) 0.027(4)
O2 0.045(5) 0.038(5) 0.014(4) 0.007(4) -0.010(4) 0.020(4)
O3 0.039(8) 0.028(7) 0.051(9) -0.004(7) 0.012(7) 0.027(7)
O4 0.044(8) 0.029(7) 0.031(8) 0.000(6) -0.010(6) 0.029(7)
O5 0.037(4) 0.037(4) 0.040(6) 0.000 0.000 0.0187(19)
O6 0.037(4) 0.037(4) 0.040(6) 0.000 0.000 0.0187(19)
O7 0.037(4) 0.037(4) 0.040(6) 0.000 0.000 0.0187(19)
C1 0.022(5) 0.040(6) 0.012(5) 0.007(5) 0.002(4) 0.009(4)
C2 0.013(4) 0.029(5) 0.012(4) 0.001(4) 0.003(4) 0.013(4)
C3 0.014(6) 0.017(6) 0.007(5) 0.000 0.000 0.010(5)
C4 0.025(5) 0.023(5) 0.015(5) -0.009(4) -0.002(4) 0.014(4)
C5 0.027(7) 0.029(7) 0.042(7) 0.000 0.000 0.023(6)
C6 0.026(7) 0.025(7) 0.026(10) -0.007(6) -0.003(6) 0.021(6)
C7 0.029(8) 0.029(8) 0.028(8) -0.013(6) -0.012(7) 0.014(6)
C8 0.037(8) 0.027(8) 0.029(8) -0.016(7) -0.004(6) 0.021(7)
C9 0.037(8) 0.021(7) 0.032(10) 0.003(6) -0.002(6) 0.019(6)
C10 0.027(8) 0.027(8) 0.022(8) 0.003(6) -0.007(6) 0.016(6)
C11 0.019(7) 0.027(8) 0.010(7) -0.004(6) 0.002(5) 0.015(6)
C12 0.040(8) 0.042(8) 0.060(10) 0.000 0.000 0.027(7)

loop_
_atom_type_symbol
_atom_type_description
_atom_type_scat_dispersion_real
_atom_type_scat_dispersion_imag
_atom_type_scat_source
C C 0.0033 0.0016 'International Tables Vol C Tables 4.2.6.8 and 6.1.1.4'
O O 0.0106 0.0060 'International Tables Vol C Tables 4.2.6.8 and 6.1.1.4'
Th Th -7.2400 8.8979 'International Tables Vol C Tables 4.2.6.8 and 6.1.1.4'
H H 0.0000 0.0000 'International Tables Vol C Tables 4.2.6.8 and 6.1.1.4'
Cl Cl 0.1484 0.1585 'International Tables Vol C Tables 4.2.6.8 and 6.1.1.4'

loop_
_geom_angle_atom_site_label_1
_geom_angle_atom_site_label_2
_geom_angle_atom_site_label_3
_geom_angle
_geom_angle_site_symmetry_1
_geom_angle_site_symmetry_3
O5 Th1 O2 82.9(2) . .
O5 Th1 O2 82.9(2) . 10_557
O2 Th1 O2 150.2(5) . 10_557
O5 Th1 O3 136.1(4) . 5
O2 Th1 O3 86.1(5) . 5
O2 Th1 O3 121.8(5) 10_557 5
O5 Th1 O3 136.1(4) . 8_556
O2 Th1 O3 121.8(5) . 8_556
O2 Th1 O3 86.1(5) 10_557 8_556
O3 Th1 O3 35.9(10) 5 8_556
O5 Th1 O1 70.5(3) . 11_657
O2 Th1 O1 130.1(4) . 11_657
O2 Th1 O1 68.2(3) 10_557 11_657
O3 Th1 O1 85.2(5) 5 11_657
O3 Th1 O1 65.9(5) 8_556 11_657
O5 Th1 O1 70.5(3) . 2_655
O2 Th1 O1 68.2(3) . 2_655
O2 Th1 O1 130.1(4) 10_557 2_655
O3 Th1 O1 65.9(5) 5 2_655
O3 Th1 O1 85.2(5) 8_556 2_655
O1 Th1 O1 63.4(5) 11_657 2_655
O5 Th1 O4 149.2(4) . 8_556
O2 Th1 O4 74.4(4) . 8_556
O2 Th1 O4 126.4(4) 10_557 8_556
O3 Th1 O4 24.2(6) 5 8_556
O3 Th1 O4 50.4(6) 8_556 8_556
O1 Th1 O4 108.9(5) 11_657 8_556
O1 Th1 O4 81.7(5) 2_655 8_556
O5 Th1 O4 149.2(4) . 5
O2 Th1 O4 126.4(4) . 5
O2 Th1 O4 74.4(4) 10_557 5
O3 Th1 O4 50.4(6) 5 5
O3 Th1 O4 24.2(6) 8_556 5
O1 Th1 O4 81.7(5) 11_657 5
O1 Th1 O4 108.9(5) 2_655 5
O4 Th1 O4 53.0(7) 8_556 5
O5 Th1 O7 140.4(9) . 10_557
O2 Th1 O7 112.0(10) . 10_557
O2 Th1 O7 66.0(10) 10_557 10_557
O3 Th1 O7 82.9(10) 5 10_557
O3 Th1 O7 68.1(10) 8_556 10_557
O1 Th1 O7 115.5(10) 11_657 10_557
O1 Th1 O7 148.7(9) 2_655 10_557
O4 Th1 O7 69.0(10) 8_556 10_557
O4 Th1 O7 44.1(10) 5 10_557
O5 Th1 O7 140.4(9) . .
O2 Th1 O7 66.0(10) . .
O2 Th1 O7 112.0(10) 10_557 .
O3 Th1 O7 68.1(10) 5 .
O3 Th1 O7 82.9(10) 8_556 .
O1 Th1 O7 148.8(9) 11_657 .
O1 Th1 O7 115.5(10) 2_655 .
O4 Th1 O7 44.1(10) 8_556 .
O4 Th1 O7 69.0(10) 5 .
O7 Th1 O7 47.7(19) 10_557 .
O5 Th1 O6 130.7(4) . .
O2 Th1 O6 84.8(3) . .
O2 Th1 O6 84.8(3) 10_557 .
O3 Th1 O6 90.1(6) 5 .
O3 Th1 O6 90.1(6) 8_556 .
O1 Th1 O6 144.2(3) 11_657 .
O1 Th1 O6 144.2(3) 2_655 .
O4 Th1 O6 68.3(6) 8_556 .
O4 Th1 O6 68.3(6) 5 .
C1 O1 Th1 131.8(9) . 3_665
C1 O1 Th1 85.5(9) . .
Th1 O1 Th1 92.9(3) 3_665 .
C1 O2 Th1 104.3(8) . .
O4 O3 C12 72.0(13) 10_556 .
O4 O3 O3 110.6(14) 10_556 10_556
C12 O3 O3 50.1(12) . 10_556
O4 O3 Th1 81.3(14) 10_556 9_556
C12 O3 Th1 96.3(14) . 9_556
O3 O3 Th1 72.1(5) 10_556 9_556
O3 O4 C12 58.8(12) 10_556 .
O3 O4 Th1 74.5(13) 10_556 9_556
C12 O4 Th1 90.0(12) . 9_556
Th1 O5 Th1 120.0 . 2_655
Th1 O5 Th1 120.0 . 3_665
Th1 O5 Th1 120.0 2_655 3_665
O1 C1 O2 122.2(13) . .
O1 C1 C2 119.0(12) . .
O2 C1 C2 118.8(12) . .
O1 C1 Th1 70.4(8) . .
O2 C1 Th1 52.0(7) . .
C2 C1 Th1 168.5(9) . .
C4 C2 C3 120.2(11) . .
C4 C2 C1 121.2(11) . .
C3 C2 C1 118.5(10) . .
C2 C3 C2 117.7(14) 10_556 .
C2 C4 C5 121.5(11) . .
C4 C5 C4 118.6(15) 10_556 .
C4 C5 C6 128.8(13) 10_556 10_556
C4 C5 C6 112.7(12) . 10_556
C4 C5 C6 112.7(12) 10_556 .
C4 C5 C6 128.8(13) . .
C6 C5 C6 16(2) 10_556 .
C6 C6 C7 121(2) 10_556 10_556
C6 C6 C11 133.3(14) 10_556 .
C7 C6 C11 72(2) 10_556 .
C6 C6 C7 43.3(16) 10_556 .
C7 C6 C7 78(3) 10_556 .
C11 C6 C7 122(2) . .
C6 C6 C5 81.9(10) 10_556 .
C7 C6 C5 131(2) 10_556 .
C11 C6 C5 125.4(19) . .
C7 C6 C5 111(2) . .
C6 C6 C11 35.7(11) 10_556 10_556
C7 C6 C11 117(2) 10_556 10_556
C11 C6 C11 98(2) . 10_556
C7 C6 C11 55.9(17) . 10_556
C5 C6 C11 105.9(17) . 10_556
C6 C7 C6 16(2) 10_556 .
C6 C7 C8 126(3) 10_556 .
C6 C7 C8 117(2) . .
C6 C7 C11 62(2) 10_556 10_556
C6 C7 C11 72.5(18) . 10_556
C8 C7 C11 91(2) . 10_556
C6 C7 C7 59(2) 10_556 10_556
C6 C7 C7 43.3(16) . 10_556
C8 C7 C7 88.5(17) . 10_556
C11 C7 C7 104.2(14) 10_556 10_556
C6 C7 C10 94(2) 10_556 10_556
C6 C7 C10 96.4(18) . 10_556
C8 C7 C10 48.0(16) . 10_556
C11 C7 C10 42.7(14) 10_556 10_556
C7 C7 C10 101.2(11) 10_556 10_556
C9 C8 C7 127(3) 10_556 .
C9 C8 C9 20(2) 10_556 .
C7 C8 C9 118(2) . .
C9 C8 C10 61(2) 10_556 10_556
C7 C8 C10 87(2) . 10_556
C9 C8 C10 75(2) . 10_556
C9 C8 C8 63(2) 10_556 10_556
C7 C8 C8 91.5(17) . 10_556
C9 C8 C8 43.6(15) . 10_556
C10 C8 C8 106.6(15) 10_556 10_556
C9 C9 C8 117(2) 10_556 10_556
C9 C9 C10 132.6(15) 10_556 .
C8 C9 C10 74(2) 10_556 .
C9 C9 C8 43.6(16) 10_556 .
C8 C9 C8 73(3) 10_556 .
C10 C9 C8 121(2) . .
C9 C9 C12 79.7(10) 10_556 .
C8 C9 C12 132(3) 10_556 .
C10 C9 C12 129(2) . .
C8 C9 C12 109(2) . .
C9 C9 C10 34.4(11) 10_556 10_556
C8 C9 C10 113(2) 10_556 10_556
C10 C9 C10 98(2) . 10_556
C8 C9 C10 54.6(17) . 10_556
C12 C9 C10 104.1(17) . 10_556
C9 C10 C11 121(2) . .
C9 C10 C8 44.9(17) . 10_556
C11 C10 C8 92(2) . 10_556
C9 C10 C9 12.9(14) . 10_556
C11 C10 C9 113(2) . 10_556
C8 C10 C9 50.9(16) 10_556 10_556
C9 C10 C7 81.8(18) . 10_556
C11 C10 C7 47.5(15) . 10_556
C8 C10 C7 44.9(15) 10_556 10_556
C9 C10 C7 80.3(15) 10_556 10_556
C10 C11 C6 120(2) . .
C10 C11 C7 90(2) . 10_556
C6 C11 C7 46.1(16) . 10_556
C10 C11 C6 114(2) . 10_556
C6 C11 C6 11.0(14) . 10_556
C7 C11 C6 51.6(15) 10_556 10_556
O3 C12 O3 80(2) 10_556 .
O3 C12 O4 49.2(13) 10_556 .
O3 C12 O4 116.4(19) . .
O3 C12 O4 116.4(19) 10_556 10_556
O3 C12 O4 49.2(13) . 10_556
O4 C12 O4 118(2) . 10_556
O3 C12 C9 132(2) 10_556 .
O3 C12 C9 115.7(17) . .
O4 C12 C9 125.9(16) . .
O4 C12 C9 106.3(14) 10_556 .
O3 C12 C9 115.7(17) 10_556 10_556
O3 C12 C9 132(2) . 10_556
O4 C12 C9 106.3(14) . 10_556
O4 C12 C9 125.9(16) 10_556 10_556
C9 C12 C9 21(2) . 10_556
O3 C12 Th1 59.3(12) 10_556 9_556
O3 C12 Th1 59.3(12) . 9_556
O4 C12 Th1 62.5(11) . 9_556
O4 C12 Th1 62.5(11) 10_556 9_556
C9 C12 Th1 168.6(12) . 9_556
C9 C12 Th1 168.6(12) 10_556 9_556

loop_
_geom_bond_atom_site_label_1
_geom_bond_atom_site_label_2
_geom_bond_distance
_geom_bond_site_symmetry_2
Th1 O5 2.2684(7) .
Th1 O2 2.481(9) .
Th1 O2 2.481(9) 10_557
Th1 O3 2.499(17) 5
Th1 O3 2.499(17) 8_556
Th1 O1 2.525(11) 11_657
Th1 O1 2.525(11) 2_655
Th1 O4 2.563(17) 8_556
Th1 O4 2.563(17) 5
Th1 O7 2.72(4) 10_557
Th1 O7 2.72(4) .
Th1 O6 2.83(2) .
O1 C1 1.247(17) .
O2 C1 1.267(17) .
O3 O4 1.06(3) 10_556
O3 C12 1.201(16) .
O3 O3 1.54(4) 10_556
O4 C12 1.335(15) .
C1 C2 1.535(16) .
C2 C4 1.352(16) .
C2 C3 1.395(13) .
C4 C5 1.363(15) .
C5 C6 1.58(2) 10_556
C5 C6 1.58(2) .
C6 C6 0.44(5) 10_556
C6 C7 1.11(3) 10_556
C6 C11 1.36(3) .
C6 C7 1.39(3) .
C6 C11 1.69(3) 10_556
C7 C8 1.41(4) .
C7 C11 1.47(4) 10_556
C7 C7 1.59(6) 10_556
C7 C10 2.00(4) 10_556
C8 C9 1.09(4) 10_556
C8 C9 1.41(4) .
C8 C10 1.49(4) 10_556
C8 C8 1.51(6) 10_556
C9 C9 0.53(5) 10_556
C9 C10 1.35(4) .
C9 C12 1.49(3) .
C9 C10 1.76(4) 10_556
C10 C11 1.35(3) .
